data_4128566
loop_
_publ_author_name
'Zuccarello, Giuseppe'
'Mayans, Joan G.'
'Escofet, Imma'
'Scharnagel, Dagmar'
'Kirillova, Mariia S.'
'P\'erez-Jimeno, Alba H'
'Calleja, Pilar'
'Boothe, Jordan R.'
'Echavarren, Antonio M.'

_publ_section_title
;
 Enantioselective Folding of Enynes by Gold(I) Catalysts with a Remote
 <i>C</i><sub>2</sub>-Chiral Element.
;
_journal_issue 30
_journal_name_full 'Journal of the American Chemical Society'
_journal_page_first 11858
_journal_page_last 11863
_journal_paper_doi 10.1021/jacs.9b06326
_journal_volume 141
_journal_year 2019
_chemical_formula_sum 'C22.25 H27 O3'
_chemical_formula_weight 342.44
_space_group_IT_number 2
_space_group_name_Hall '-P 1'
_space_group_name_H-M_alt 'P -1'
_symmetry_cell_setting triclinic
_symmetry_space_group_name_H-M 'P -1'
_atom_sites_solution_hydrogens mixed
_audit_creation_method SHELXL-2014/7
_cell_angle_alpha 107.8335(15)
_cell_angle_beta 104.6754(16)
_cell_angle_gamma 98.9253(16)
_cell_formula_units_Z 4
_cell_length_a 10.6353(6)
_cell_length_b 13.0254(7)
_cell_length_c 15.5365(9)
_cell_measurement_reflns_used 9988
_cell_measurement_temperature 100(2)
_cell_measurement_theta_max 29.97
_cell_measurement_theta_min 2.70
_cell_volume 1917.66(19)
_diffrn_ambient_temperature 100(2)
_diffrn_detector_area_resol_mean 512
_diffrn_detector_type '4K CCD area detector APEX II'
_diffrn_measured_fraction_theta_full 0.980
_diffrn_measured_fraction_theta_max 0.838
_diffrn_measurement_device_type 'APEX DUO Kappa 4-axis goniometer'
_diffrn_measurement_method
;
 Fullsphere data collection, phi and omega scans
;
_diffrn_measurement_specimen_support 'magnetic support with MicroMount'
_diffrn_radiation_monochromator 'Quazar MX Multilayer Optics'
_diffrn_radiation_type MoK\a
_diffrn_radiation_wavelength 0.71073
_diffrn_reflns_av_unetI/netI 0.0474
_diffrn_reflns_Laue_measured_fraction_full 0.980
_diffrn_reflns_Laue_measured_fraction_max 0.838
_diffrn_reflns_limit_h_max 13
_diffrn_reflns_limit_h_min -14
_diffrn_reflns_limit_k_max 17
_diffrn_reflns_limit_k_min -18
_diffrn_reflns_limit_l_max 21
_diffrn_reflns_limit_l_min 0
_diffrn_reflns_number 18580
_diffrn_reflns_point_group_measured_fraction_full 0.980
_diffrn_reflns_point_group_measured_fraction_max 0.838
_diffrn_reflns_theta_full 25.242
_diffrn_reflns_theta_max 30.184
_diffrn_reflns_theta_min 1.697
_diffrn_source 'Microfocus source E025 IuS'
_diffrn_source_current 0.6
_diffrn_source_power 50
_diffrn_source_size '0.2 mm x 0.2 mm fine focus'
_diffrn_source_type 'Bruker APEX DUO'
_exptl_absorpt_coefficient_mu 0.077
_exptl_absorpt_correction_T_max 0.995
_exptl_absorpt_correction_T_min 0.765
_exptl_absorpt_correction_type multi-scan
_exptl_absorpt_process_details
; 
 TWINABS Version 2008/0 Bruker-Nonius
 Blessing, Acta Cryst. (1995) A51 33-38
;
_exptl_crystal_colour colourless
_exptl_crystal_density_diffrn 1.186
_exptl_crystal_description block
_exptl_crystal_F_000 738
_exptl_crystal_size_max 0.18
_exptl_crystal_size_mid 0.12
_exptl_crystal_size_min 0.06
_refine_diff_density_max 0.792
_refine_diff_density_min -0.260
_refine_diff_density_rms 0.054
_refine_ls_extinction_method none
_refine_ls_goodness_of_fit_ref 1.029
_refine_ls_hydrogen_treatment noref
_refine_ls_matrix_type full
_refine_ls_number_parameters 495
_refine_ls_number_reflns 18580
_refine_ls_number_restraints 7
_refine_ls_restrained_S_all 1.030
_refine_ls_R_factor_all 0.0667
_refine_ls_R_factor_gt 0.0531
_refine_ls_shift/su_max 0.001
_refine_ls_shift/su_mean 0.000
_refine_ls_structure_factor_coef Fsqd
_refine_ls_weighting_details 'w=1/[\s^2^(Fo^2^)+(0.0741P)^2^+0.4564P] where P=(Fo^2^+2Fc^2^)/3'
_refine_ls_weighting_scheme calc
_refine_ls_wR_factor_gt 0.1447
_refine_ls_wR_factor_ref 0.1556
_reflns_Friedel_coverage 0.000
_reflns_number_gt 14880
_reflns_number_total 18580
_reflns_threshold_expression 'I > 2\s(I)'
_cod_data_source_file ja9b06326_si_011.cif
_cod_data_source_block mo_PCR_C173_05
_cod_depositor_comments
;
The following automatic conversions were performed:

data item '_exptl_absorpt_correction_type' value 'Multi-scan' was
changed to 'multi-scan' in accordance with the
/home/data/users/saulius/crontab/automatic-downloads/current/ACS/lib/dictionaries/cif_core.dic
dictionary named 'cif_core.dic' version 2.4.2 last updated on
2011-04-26.

data item '_symmetry_cell_setting' value 'Triclinic' was changed to
'triclinic' in accordance with the
/home/data/users/saulius/crontab/automatic-downloads/current/ACS/lib/dictionaries/cif_core.dic
dictionary named 'cif_core.dic' version 2.4.2 last updated on
2011-04-26.

Automatic conversion script
Id: cif_fix_values 6909 2019-04-08 15:41:33Z antanas 
;
_cod_original_sg_symbol_H-M P-1
_cod_database_code 4128566
_shelx_shelxl_version_number 2014/7
_shelx_space_group_comment
;
The symmetry employed for this shelxl refinement is uniquely defined
by the following loop, which should always be used as a source of
symmetry information in preference to the above space-group names.
They are only intended as comments.
;
_shelx_estimated_absorpt_t_min 0.986
_shelx_estimated_absorpt_t_max 0.995

loop_
_space_group_symop_operation_xyz
'x, y, z'
'-x, -y, -z'

loop_
_atom_site_label
_atom_site_type_symbol
_atom_site_fract_x
_atom_site_fract_y
_atom_site_fract_z
_atom_site_U_iso_or_equiv
_atom_site_adp_type
_atom_site_occupancy
_atom_site_site_symmetry_order
_atom_site_calc_flag
_atom_site_refinement_flags_posn
_atom_site_refinement_flags_adp
_atom_site_refinement_flags_occupancy
_atom_site_disorder_assembly
_atom_site_disorder_group
O1A O 0.90753(10) 0.86463(9) 0.38898(7) 0.0197(2) Uani 1 1 d . . . . .
H1B H 0.978(4) 0.894(3) 0.509(3) 0.130(14) Uiso 1 1 d . . . . .
H1A H 0.935(4) 0.948(3) 0.395(3) 0.122(13) Uiso 1 1 d . . . . .
O2A O 0.68903(12) 1.15885(10) 0.58348(8) 0.0299(3) Uani 1 1 d . . . . .
O3A O 0.49085(11) 1.04395(9) 0.24710(8) 0.0259(2) Uani 1 1 d . . . . .
C1A C 0.58293(14) 0.64638(12) 0.26366(10) 0.0182(3) Uani 1 1 d . . . . .
C2A C 0.47855(16) 0.67780(13) 0.29567(12) 0.0258(3) Uani 1 1 d . . . . .
H2A H 0.4844 0.7546 0.3257 0.031 Uiso 1 1 calc R U . . .
C3A C 0.36619(18) 0.59825(15) 0.28413(13) 0.0327(4) Uani 1 1 d . . . . .
H3A H 0.2958 0.6210 0.3062 0.039 Uiso 1 1 calc R U . . .
C4A C 0.35619(18) 0.48587(14) 0.24064(12) 0.0309(4) Uani 1 1 d . . . . .
H4A H 0.2786 0.4316 0.2319 0.037 Uiso 1 1 calc R U . . .
C5A C 0.45989(18) 0.45313(13) 0.21004(12) 0.0283(3) Uani 1 1 d . . . . .
H5A H 0.4544 0.3762 0.1810 0.034 Uiso 1 1 calc R U . . .
C6A C 0.57212(16) 0.53308(12) 0.22182(11) 0.0235(3) Uani 1 1 d . . . . .
H6A H 0.6431 0.5099 0.2008 0.028 Uiso 1 1 calc R U . . .
C7A C 0.70690(14) 0.73001(11) 0.27342(10) 0.0169(3) Uani 1 1 d . . . . .
H7A H 0.7768 0.6881 0.2649 0.020 Uiso 1 1 calc R U . . .
C8A C 0.76581(14) 0.82207(11) 0.37215(10) 0.0165(3) Uani 1 1 d . . . . .
H8A H 0.7569 0.7883 0.4208 0.020 Uiso 1 1 calc R U . . .
C9A C 0.69873(14) 0.91803(11) 0.38556(10) 0.0173(3) Uani 1 1 d . . . . .
C10A C 0.72396(15) 0.99038(12) 0.47971(10) 0.0204(3) Uani 1 1 d . . . . .
H10A H 0.7772 0.9765 0.5320 0.024 Uiso 1 1 calc R U . . .
C11A C 0.67035(15) 1.08210(12) 0.49529(11) 0.0221(3) Uani 1 1 d . . . . .
C12A C 0.59141(15) 1.10262(12) 0.41850(11) 0.0224(3) Uani 1 1 d . . . . .
H12A H 0.5544 1.1655 0.4296 0.027 Uiso 1 1 calc R U . . .
C13A C 0.56767(14) 1.03084(12) 0.32642(10) 0.0197(3) Uani 1 1 d . . . . .
C14A C 0.62073(14) 0.93626(11) 0.30799(10) 0.0177(3) Uani 1 1 d . . . . .
C15A C 0.58765(15) 0.85760(12) 0.20666(10) 0.0194(3) Uani 1 1 d . . . . .
H15A H 0.5898 0.9014 0.1648 0.023 Uiso 1 1 calc R U . . .
H15B H 0.4954 0.8098 0.1854 0.023 Uiso 1 1 calc R U . . .
C16A C 0.68529(14) 0.78380(12) 0.19591(10) 0.0184(3) Uani 1 1 d . . . . .
H16A H 0.7740 0.8342 0.2079 0.022 Uiso 1 1 calc R U . . .
C17A C 0.64863(17) 0.69743(13) 0.09654(11) 0.0245(3) Uani 1 1 d . . . . .
C18A C 0.52282(18) 0.64776(14) 0.04039(11) 0.0298(4) Uani 1 1 d . . . . .
H18A H 0.5053 0.5914 -0.0201 0.036 Uiso 1 1 calc R U . . .
H18B H 0.4504 0.6686 0.0607 0.036 Uiso 1 1 calc R U . . .
C19A C 0.7643(2) 0.6664(2) 0.06643(15) 0.0533(6) Uani 1 1 d . . . . .
H19A H 0.7306 0.6069 0.0033 0.080 Uiso 1 1 calc R U . . .
H19B H 0.8178 0.6402 0.1127 0.080 Uiso 1 1 calc R U . . .
H19C H 0.8204 0.7316 0.0635 0.080 Uiso 1 1 calc R U . . .
C20A C 0.75672(19) 1.13414(15) 0.66380(11) 0.0323(4) Uani 1 1 d . . . . .
H20A H 0.7578 1.1909 0.7227 0.048 Uiso 1 1 calc R U . . .
H20B H 0.8492 1.1339 0.6648 0.048 Uiso 1 1 calc R U . . .
H20C H 0.7096 1.0607 0.6590 0.048 Uiso 1 1 calc R U . . .
C21A C 0.46090(18) 1.14960(14) 0.25955(13) 0.0310(4) Uani 1 1 d . . . . .
H21A H 0.4153 1.1519 0.1972 0.046 Uiso 1 1 calc R U . . .
H21B H 0.5445 1.2088 0.2907 0.046 Uiso 1 1 calc R U . . .
H21C H 0.4023 1.1606 0.2994 0.046 Uiso 1 1 calc R U . . .
O1B O 0.99688(11) 0.91942(8) 0.58111(8) 0.0213(2) Uani 1 1 d . . . . .
O2B O 0.91885(11) 0.52252(9) 0.32742(8) 0.0262(2) Uani 1 1 d . . . . .
O3B O 0.69945(11) 0.52087(9) 0.55802(8) 0.0269(3) Uani 1 1 d . . . . .
C1B C 1.15749(14) 0.86337(12) 0.79861(10) 0.0185(3) Uani 1 1 d . . . . .
C2B C 1.22868(15) 0.94481(13) 0.88813(11) 0.0236(3) Uani 1 1 d . . . . .
H2B H 1.2091 1.0157 0.9045 0.028 Uiso 1 1 calc R U . . .
C3B C 1.32764(16) 0.92426(15) 0.95381(11) 0.0298(4) Uani 1 1 d . . . . .
H3B H 1.3749 0.9807 1.0145 0.036 Uiso 1 1 calc R U . . .
C4B C 1.35718(17) 0.82140(16) 0.93067(13) 0.0344(4) Uani 1 1 d . . . . .
H4B H 1.4255 0.8073 0.9750 0.041 Uiso 1 1 calc R U . . .
C5B C 1.28675(18) 0.73945(15) 0.84276(13) 0.0330(4) Uani 1 1 d . . . . .
H5B H 1.3064 0.6686 0.8271 0.040 Uiso 1 1 calc R U . . .
C6B C 1.18705(16) 0.75968(13) 0.77678(11) 0.0247(3) Uani 1 1 d . . . . .
H6B H 1.1390 0.7025 0.7166 0.030 Uiso 1 1 calc R U . . .
C7B C 1.05138(14) 0.89071(12) 0.72950(10) 0.0173(3) Uani 1 1 d . . . . .
H7B H 1.0727 0.9739 0.7510 0.021 Uiso 1 1 calc R U . . .
C8B C 1.05466(14) 0.84860(11) 0.62666(10) 0.0169(3) Uani 1 1 d . . . . .
H8B H 1.1501 0.8562 0.6276 0.020 Uiso 1 1 calc R U . . .
C9B C 0.97412(13) 0.72979(11) 0.56624(10) 0.0166(3) Uani 1 1 d . . . . .
C10B C 0.99467(14) 0.68072(12) 0.47875(10) 0.0190(3) Uani 1 1 d . . . . .
H10B H 1.0645 0.7176 0.4626 0.023 Uiso 1 1 calc R U . . .
C11B C 0.91206(15) 0.57805(12) 0.41636(10) 0.0197(3) Uani 1 1 d . . . . .
C12B C 0.81106(15) 0.52238(12) 0.44037(10) 0.0214(3) Uani 1 1 d . . . . .
H12B H 0.7541 0.4521 0.3969 0.026 Uiso 1 1 calc R U . . .
C13B C 0.79483(14) 0.57033(12) 0.52776(10) 0.0199(3) Uani 1 1 d . . . . .
C14B C 0.87590(14) 0.67560(12) 0.59288(10) 0.0174(3) Uani 1 1 d . . . . .
C15B C 0.85704(14) 0.72492(12) 0.68865(10) 0.0192(3) Uani 1 1 d . . . . .
H15C H 0.9068 0.6939 0.7335 0.023 Uiso 1 1 calc R U . . .
H15D H 0.7606 0.7030 0.6817 0.023 Uiso 1 1 calc R U . . .
C16B C 0.90588(14) 0.85195(12) 0.73052(10) 0.0182(3) Uani 1 1 d . . . . .
H16B H 0.8470 0.8799 0.6865 0.022 Uiso 1 1 calc R U . . .
C17B C 0.89162(15) 0.90463(13) 0.82811(10) 0.0217(3) Uani 1 1 d . . . . .
C18B C 0.88496(17) 0.84992(15) 0.88805(11) 0.0296(4) Uani 1 1 d . . . . .
H18C H 0.8753 0.8867 0.9482 0.035 Uiso 1 1 calc R U . . .
H18D H 0.8899 0.7745 0.8703 0.035 Uiso 1 1 calc R U . . .
C19B C 0.88401(18) 1.02289(14) 0.85461(12) 0.0297(4) Uani 1 1 d . . . . .
H19D H 0.8861 1.0518 0.9212 0.045 Uiso 1 1 calc R U . . .
H19E H 0.8002 1.0274 0.8132 0.045 Uiso 1 1 calc R U . . .
H19F H 0.9607 1.0674 0.8469 0.045 Uiso 1 1 calc R U . . .
C20B C 1.03049(18) 0.56677(16) 0.30420(12) 0.0322(4) Uani 1 1 d . . . . .
H20D H 1.0277 0.5177 0.2413 0.048 Uiso 1 1 calc R U . . .
H20E H 1.1138 0.5721 0.3522 0.048 Uiso 1 1 calc R U . . .
H20F H 1.0273 0.6411 0.3029 0.048 Uiso 1 1 calc R U . . .
C21B C 0.61159(19) 0.41655(15) 0.49217(13) 0.0353(4) Uani 1 1 d . . . . .
H21D H 0.5479 0.3895 0.5210 0.053 Uiso 1 1 calc R U . . .
H21E H 0.6643 0.3623 0.4764 0.053 Uiso 1 1 calc R U . . .
H21F H 0.5622 0.4262 0.4339 0.053 Uiso 1 1 calc R U . . .
C1S C 0.1519(9) 0.6925(7) 0.0363(6) 0.051(2) Uani 0.5 1 d D . P A -1
H1SA H 0.2201 0.7516 0.0913 0.077 Uiso 0.5 1 calc R U P A -1
H1SB H 0.0788 0.7231 0.0104 0.077 Uiso 0.5 1 calc R U P A -1
H1SC H 0.1925 0.6623 -0.0129 0.077 Uiso 0.5 1 calc R U P A -1
C2S C 0.0971(4) 0.6011(3) 0.0669(3) 0.0367(8) Uani 0.5 1 d D . P A -1
H2SA H 0.0550 0.6322 0.1157 0.044 Uiso 0.5 1 calc R U P A -1
H2SB H 0.1726 0.5745 0.0971 0.044 Uiso 0.5 1 calc R U P A -1
C3S C -0.0051(11) 0.5028(8) -0.0135(5) 0.0340(15) Uani 0.5 1 d D . P A -1
H3SA H 0.0376 0.4708 -0.0617 0.041 Uiso 0.5 1 calc R U P A -1
H3SB H -0.0796 0.5297 -0.0446 0.041 Uiso 0.5 1 calc R U P A -1
C4S C -0.0636(4) 0.4105(3) 0.0177(3) 0.0393(8) Uani 0.5 1 d D . P A -1
H4SA H 0.0104 0.3863 0.0527 0.047 Uiso 0.5 1 calc R U P A -1
H4SB H -0.1139 0.4397 0.0613 0.047 Uiso 0.5 1 calc R U P A -1
C5S C -0.1574(11) 0.3108(7) -0.0690(6) 0.058(3) Uani 0.5 1 d D . P A -1
H5SA H -0.2004 0.2557 -0.0474 0.088 Uiso 0.5 1 calc R U P A -1
H5SB H -0.1054 0.2769 -0.1086 0.088 Uiso 0.5 1 calc R U P A -1
H5SC H -0.2264 0.3360 -0.1065 0.088 Uiso 0.5 1 calc R U P A -1

loop_
_atom_site_aniso_label
_atom_site_aniso_U_11
_atom_site_aniso_U_22
_atom_site_aniso_U_33
_atom_site_aniso_U_23
_atom_site_aniso_U_13
_atom_site_aniso_U_12
O1A 0.0159(5) 0.0160(5) 0.0253(5) 0.0064(4) 0.0062(4) 0.0022(4)
O2A 0.0383(7) 0.0247(6) 0.0229(5) 0.0011(4) 0.0094(5) 0.0138(5)
O3A 0.0258(6) 0.0212(5) 0.0283(6) 0.0086(4) 0.0029(4) 0.0098(4)
C1A 0.0206(7) 0.0164(7) 0.0166(6) 0.0059(5) 0.0053(5) 0.0032(5)
C2A 0.0269(8) 0.0188(7) 0.0333(8) 0.0079(6) 0.0156(6) 0.0036(6)
C3A 0.0292(9) 0.0297(9) 0.0434(10) 0.0131(8) 0.0213(7) 0.0030(7)
C4A 0.0309(9) 0.0265(8) 0.0332(8) 0.0123(7) 0.0119(7) -0.0046(7)
C5A 0.0350(9) 0.0167(7) 0.0283(8) 0.0059(6) 0.0089(7) -0.0005(6)
C6A 0.0249(8) 0.0181(7) 0.0248(7) 0.0053(6) 0.0075(6) 0.0036(6)
C7A 0.0166(6) 0.0148(6) 0.0187(6) 0.0047(5) 0.0063(5) 0.0040(5)
C8A 0.0161(6) 0.0142(6) 0.0186(6) 0.0054(5) 0.0055(5) 0.0035(5)
C9A 0.0166(6) 0.0139(6) 0.0210(7) 0.0051(5) 0.0071(5) 0.0028(5)
C10A 0.0208(7) 0.0190(7) 0.0205(7) 0.0056(5) 0.0068(5) 0.0057(6)
C11A 0.0227(7) 0.0175(7) 0.0229(7) 0.0025(6) 0.0088(6) 0.0040(6)
C12A 0.0209(7) 0.0162(7) 0.0301(8) 0.0064(6) 0.0092(6) 0.0065(6)
C13A 0.0158(6) 0.0171(7) 0.0249(7) 0.0073(6) 0.0055(5) 0.0028(5)
C14A 0.0159(6) 0.0143(6) 0.0216(7) 0.0053(5) 0.0063(5) 0.0022(5)
C15A 0.0199(7) 0.0177(7) 0.0191(6) 0.0059(5) 0.0044(5) 0.0049(5)
C16A 0.0183(7) 0.0178(7) 0.0191(6) 0.0062(5) 0.0072(5) 0.0036(5)
C17A 0.0330(8) 0.0234(8) 0.0203(7) 0.0080(6) 0.0109(6) 0.0116(6)
C18A 0.0373(9) 0.0270(8) 0.0197(7) 0.0038(6) 0.0058(6) 0.0077(7)
C19A 0.0456(12) 0.0726(16) 0.0338(10) -0.0015(10) 0.0168(9) 0.0287(11)
C20A 0.0395(10) 0.0320(9) 0.0215(7) 0.0037(7) 0.0088(7) 0.0120(8)
C21A 0.0310(9) 0.0248(8) 0.0385(9) 0.0134(7) 0.0068(7) 0.0139(7)
O1B 0.0228(5) 0.0174(5) 0.0246(5) 0.0114(4) 0.0050(4) 0.0038(4)
O2B 0.0281(6) 0.0243(6) 0.0224(5) 0.0019(4) 0.0113(4) 0.0043(5)
O3B 0.0247(6) 0.0219(6) 0.0266(6) 0.0048(4) 0.0086(4) -0.0071(4)
C1B 0.0147(6) 0.0200(7) 0.0199(6) 0.0084(5) 0.0046(5) 0.0013(5)
C2B 0.0203(7) 0.0241(8) 0.0222(7) 0.0066(6) 0.0045(6) 0.0014(6)
C3B 0.0214(8) 0.0390(10) 0.0220(7) 0.0099(7) 0.0008(6) 0.0005(7)
C4B 0.0237(8) 0.0470(11) 0.0334(9) 0.0219(8) 0.0013(7) 0.0093(7)
C5B 0.0289(9) 0.0328(9) 0.0394(9) 0.0180(8) 0.0051(7) 0.0136(7)
C6B 0.0229(7) 0.0228(8) 0.0259(7) 0.0088(6) 0.0031(6) 0.0064(6)
C7B 0.0168(6) 0.0141(6) 0.0186(6) 0.0054(5) 0.0032(5) 0.0021(5)
C8B 0.0149(6) 0.0150(6) 0.0201(6) 0.0081(5) 0.0040(5) 0.0015(5)
C9B 0.0146(6) 0.0153(7) 0.0184(6) 0.0063(5) 0.0031(5) 0.0033(5)
C10B 0.0182(7) 0.0190(7) 0.0219(7) 0.0094(6) 0.0073(5) 0.0051(5)
C11B 0.0208(7) 0.0192(7) 0.0192(6) 0.0062(5) 0.0063(5) 0.0072(6)
C12B 0.0204(7) 0.0160(7) 0.0228(7) 0.0043(6) 0.0041(5) 0.0006(5)
C13B 0.0173(7) 0.0180(7) 0.0233(7) 0.0086(6) 0.0052(5) 0.0014(5)
C14B 0.0160(6) 0.0165(7) 0.0187(6) 0.0068(5) 0.0043(5) 0.0028(5)
C15B 0.0161(7) 0.0192(7) 0.0204(7) 0.0063(5) 0.0064(5) 0.0002(5)
C16B 0.0177(7) 0.0175(7) 0.0181(6) 0.0055(5) 0.0048(5) 0.0041(5)
C17B 0.0158(7) 0.0241(7) 0.0201(7) 0.0035(6) 0.0036(5) 0.0036(6)
C18B 0.0321(9) 0.0344(9) 0.0224(7) 0.0088(7) 0.0105(6) 0.0090(7)
C19B 0.0323(9) 0.0275(8) 0.0262(8) 0.0039(6) 0.0102(7) 0.0095(7)
C20B 0.0322(9) 0.0383(10) 0.0271(8) 0.0082(7) 0.0162(7) 0.0082(7)
C21B 0.0312(9) 0.0247(9) 0.0360(9) 0.0022(7) 0.0093(7) -0.0119(7)
C1S 0.042(3) 0.039(3) 0.089(6) 0.031(4) 0.038(4) 0.014(2)
C2S 0.037(2) 0.039(2) 0.0354(19) 0.0123(16) 0.0131(15) 0.0129(17)
C3S 0.040(2) 0.0391(19) 0.030(4) 0.013(3) 0.019(3) 0.0174(16)
C4S 0.047(2) 0.035(2) 0.0348(19) 0.0097(16) 0.0160(16) 0.0111(17)
C5S 0.068(4) 0.037(4) 0.066(5) 0.001(3) 0.044(4) -0.002(3)

loop_
_atom_type_symbol
_atom_type_description
_atom_type_scat_dispersion_real
_atom_type_scat_dispersion_imag
_atom_type_scat_source
C C 0.0033 0.0016 'International Tables Vol C Tables 4.2.6.8 and 6.1.1.4'
H H 0.0000 0.0000 'International Tables Vol C Tables 4.2.6.8 and 6.1.1.4'
O O 0.0106 0.0060 'International Tables Vol C Tables 4.2.6.8 and 6.1.1.4'

loop_
_geom_angle_atom_site_label_1
_geom_angle_atom_site_label_2
_geom_angle_atom_site_label_3
_geom_angle
C11A O2A C20A 116.37(12)
C13A O3A C21A 117.06(12)
C6A C1A C2A 117.94(14)
C6A C1A C7A 119.20(13)
C2A C1A C7A 122.85(13)
C3A C2A C1A 120.82(15)
C4A C3A C2A 120.35(16)
C5A C4A C3A 119.60(15)
C4A C5A C6A 119.79(15)
C5A C6A C1A 121.48(15)
C1A C7A C8A 113.10(11)
C1A C7A C16A 113.83(11)
C8A C7A C16A 109.22(11)
O1A C8A C9A 109.28(11)
O1A C8A C7A 108.20(11)
C9A C8A C7A 114.51(11)
C14A C9A C10A 121.47(13)
C14A C9A C8A 121.35(12)
C10A C9A C8A 117.12(12)
C11A C10A C9A 119.23(13)
O2A C11A C10A 124.52(14)
O2A C11A C12A 114.92(13)
C10A C11A C12A 120.56(14)
C13A C12A C11A 119.52(13)
O3A C13A C12A 123.50(13)
O3A C13A C14A 115.12(13)
C12A C13A C14A 121.37(13)
C9A C14A C13A 117.84(13)
C9A C14A C15A 122.53(12)
C13A C14A C15A 119.60(12)
C14A C15A C16A 112.46(11)
C17A C16A C15A 113.85(12)
C17A C16A C7A 111.67(12)
C15A C16A C7A 111.48(11)
C18A C17A C19A 121.11(16)
C18A C17A C16A 123.39(15)
C19A C17A C16A 115.43(15)
C11B O2B C20B 116.88(12)
C13B O3B C21B 116.57(13)
C6B C1B C2B 118.22(13)
C6B C1B C7B 122.78(13)
C2B C1B C7B 119.00(13)
C3B C2B C1B 121.27(15)
C4B C3B C2B 119.87(15)
C5B C4B C3B 119.63(15)
C4B C5B C6B 120.64(16)
C1B C6B C5B 120.36(15)
C1B C7B C8B 113.56(12)
C1B C7B C16B 114.06(11)
C8B C7B C16B 109.63(11)
O1B C8B C9B 106.77(11)
O1B C8B C7B 106.69(11)
C9B C8B C7B 115.47(11)
C14B C9B C10B 121.41(13)
C14B C9B C8B 121.10(13)
C10B C9B C8B 117.26(12)
C11B C10B C9B 119.13(13)
O2B C11B C10B 124.95(14)
O2B C11B C12B 114.24(13)
C10B C11B C12B 120.80(13)
C13B C12B C11B 119.28(13)
O3B C13B C12B 123.31(13)
O3B C13B C14B 115.06(13)
C12B C13B C14B 121.63(13)
C9B C14B C13B 117.70(13)
C9B C14B C15B 121.98(12)
C13B C14B C15B 120.30(13)
C14B C15B C16B 112.51(11)
C17B C16B C15B 114.10(12)
C17B C16B C7B 112.15(11)
C15B C16B C7B 110.82(12)
C18B C17B C19B 120.79(15)
C18B C17B C16B 123.40(14)
C19B C17B C16B 115.80(13)
C1S C2S C3S 114.0(5)
C2S C3S C4S 114.2(4)
C5S C4S C3S 110.6(4)

loop_
_geom_bond_atom_site_label_1
_geom_bond_atom_site_label_2
_geom_bond_distance
O1A C8A 1.4491(17)
O2A C11A 1.3703(18)
O2A C20A 1.429(2)
O3A C13A 1.3702(17)
O3A C21A 1.4272(18)
C1A C6A 1.391(2)
C1A C2A 1.394(2)
C1A C7A 1.517(2)
C2A C3A 1.388(2)
C3A C4A 1.386(3)
C4A C5A 1.383(3)
C5A C6A 1.389(2)
C7A C8A 1.5286(19)
C7A C16A 1.5558(19)
C8A C9A 1.5188(19)
C9A C14A 1.3882(19)
C9A C10A 1.406(2)
C10A C11A 1.384(2)
C11A C12A 1.399(2)
C12A C13A 1.382(2)
C13A C14A 1.4141(19)
C14A C15A 1.5071(19)
C15A C16A 1.526(2)
C16A C17A 1.515(2)
C17A C18A 1.328(2)
C17A C19A 1.492(3)
O1B C8B 1.4438(16)
O2B C11B 1.3756(17)
O2B C20B 1.416(2)
O3B C13B 1.3745(18)
O3B C21B 1.4270(19)
C1B C6B 1.394(2)
C1B C2B 1.395(2)
C1B C7B 1.5160(18)
C2B C3B 1.390(2)
C3B C4B 1.384(3)
C4B C5B 1.381(3)
C5B C6B 1.395(2)
C7B C8B 1.5338(19)
C7B C16B 1.557(2)
C8B C9B 1.5170(19)
C9B C14B 1.389(2)
C9B C10B 1.402(2)
C10B C11B 1.382(2)
C11B C12B 1.395(2)
C12B C13B 1.377(2)
C13B C14B 1.410(2)
C14B C15B 1.5075(19)
C15B C16B 1.528(2)
C16B C17B 1.518(2)
C17B C18B 1.343(2)
C17B C19B 1.489(2)
C1S C2S 1.502(7)
C2S C3S 1.510(8)
C3S C4S 1.532(7)
C4S C5S 1.530(8)

loop_
_geom_torsion_atom_site_label_1
_geom_torsion_atom_site_label_2
_geom_torsion_atom_site_label_3
_geom_torsion_atom_site_label_4
_geom_torsion
C6A C1A C2A C3A -1.4(2)
C7A C1A C2A C3A 179.20(14)
C1A C2A C3A C4A 0.2(3)
C2A C3A C4A C5A 1.0(3)
C3A C4A C5A C6A -1.0(2)
C4A C5A C6A C1A -0.3(2)
C2A C1A C6A C5A 1.4(2)
C7A C1A C6A C5A -179.13(13)
C6A C1A C7A C8A -134.04(13)
C2A C1A C7A C8A 45.40(18)
C6A C1A C7A C16A 100.53(15)
C2A C1A C7A C16A -80.04(17)
C1A C7A C8A O1A 154.63(11)
C16A C7A C8A O1A -77.49(13)
C1A C7A C8A C9A -83.23(14)
C16A C7A C8A C9A 44.65(16)
O1A C8A C9A C14A 103.26(14)
C7A C8A C9A C14A -18.29(19)
O1A C8A C9A C10A -73.98(15)
C7A C8A C9A C10A 164.47(12)
C14A C9A C10A C11A -0.3(2)
C8A C9A C10A C11A 176.91(13)
C20A O2A C11A C10A -6.9(2)
C20A O2A C11A C12A 173.44(14)
C9A C10A C11A O2A -179.34(14)
C9A C10A C11A C12A 0.3(2)
O2A C11A C12A C13A 179.29(14)
C10A C11A C12A C13A -0.4(2)
C21A O3A C13A C12A 14.9(2)
C21A O3A C13A C14A -166.04(13)
C11A C12A C13A O3A 179.48(13)
C11A C12A C13A C14A 0.5(2)
C10A C9A C14A C13A 0.4(2)
C8A C9A C14A C13A -176.69(13)
C10A C9A C14A C15A -177.52(13)
C8A C9A C14A C15A 5.4(2)
O3A C13A C14A C9A -179.58(12)
C12A C13A C14A C9A -0.5(2)
O3A C13A C14A C15A -1.6(2)
C12A C13A C14A C15A 177.50(14)
C9A C14A C15A C16A -20.52(19)
C13A C14A C15A C16A 161.57(13)
C14A C15A C16A C17A 175.42(12)
C14A C15A C16A C7A 47.99(16)
C1A C7A C16A C17A -61.82(16)
C8A C7A C16A C17A 170.71(12)
C1A C7A C16A C15A 66.79(15)
C8A C7A C16A C15A -60.68(15)
C15A C16A C17A C18A -33.9(2)
C7A C16A C17A C18A 93.47(17)
C15A C16A C17A C19A 149.15(16)
C7A C16A C17A C19A -83.51(19)
C6B C1B C2B C3B 0.7(2)
C7B C1B C2B C3B -179.52(14)
C1B C2B C3B C4B 0.1(2)
C2B C3B C4B C5B -0.8(3)
C3B C4B C5B C6B 0.6(3)
C2B C1B C6B C5B -0.9(2)
C7B C1B C6B C5B 179.33(15)
C4B C5B C6B C1B 0.3(3)
C6B C1B C7B C8B -43.12(19)
C2B C1B C7B C8B 137.14(14)
C6B C1B C7B C16B 83.47(17)
C2B C1B C7B C16B -96.27(16)
C1B C7B C8B O1B -154.67(11)
C16B C7B C8B O1B 76.45(13)
C1B C7B C8B C9B 86.88(14)
C16B C7B C8B C9B -42.01(15)
O1B C8B C9B C14B -100.99(14)
C7B C8B C9B C14B 17.42(18)
O1B C8B C9B C10B 73.60(15)
C7B C8B C9B C10B -167.99(12)
C14B C9B C10B C11B 2.4(2)
C8B C9B C10B C11B -172.18(12)
C20B O2B C11B C10B 9.3(2)
C20B O2B C11B C12B -171.40(14)
C9B C10B C11B O2B 177.96(13)
C9B C10B C11B C12B -1.3(2)
O2B C11B C12B C13B -179.91(13)
C10B C11B C12B C13B -0.6(2)
C21B O3B C13B C12B -2.3(2)
C21B O3B C13B C14B 177.25(14)
C11B C12B C13B O3B -179.01(13)
C11B C12B C13B C14B 1.4(2)
C10B C9B C14B C13B -1.6(2)
C8B C9B C14B C13B 172.80(12)
C10B C9B C14B C15B 177.04(12)
C8B C9B C14B C15B -8.6(2)
O3B C13B C14B C9B -179.96(12)
C12B C13B C14B C9B -0.4(2)
O3B C13B C14B C15B 1.41(19)
C12B C13B C14B C15B -178.99(13)
C9B C14B C15B C16B 25.75(18)
C13B C14B C15B C16B -155.68(13)
C14B C15B C16B C17B -178.63(11)
C14B C15B C16B C7B -50.89(15)
C1B C7B C16B C17B 59.59(16)
C8B C7B C16B C17B -171.80(11)
C1B C7B C16B C15B -69.21(15)
C8B C7B C16B C15B 59.40(14)
C15B C16B C17B C18B 23.2(2)
C7B C16B C17B C18B -103.81(17)
C15B C16B C17B C19B -156.25(13)
C7B C16B C17B C19B 76.69(16)
C1S C2S C3S C4S -178.8(7)
C2S C3S C4S C5S -175.5(8)
